data_4504597
loop_
_publ_author_name
'Adams, Christopher J.'
'Angeloni, Alessandro'
'Orpen, A. Guy'
'Podesta, Thomas J.'
'Shore, Benjamin'

_publ_section_title
;
 Crystal Synthesis of Organic&#x2212;Inorganic Hybrid Salts Based on
 Tetrachloroplatinate and -palladate Salts of Organic Cations:&#x2009;
 Formation of Linear, Two-, and Three-Dimensional
 NH&#x00B7;&#x00B7;&#x00B7;Cl Hydrogen Bond Networks
;
_journal_issue 2
_journal_name_full 'Crystal Growth &amp; Design'
_journal_page_first 411
_journal_paper_doi 10.1021/cg050362o
_journal_volume 6
_journal_year 2006
_chemical_formula_sum 'C10 H22 Cl4 N2 Pt'
_chemical_formula_weight 507.19
_chemical_name_systematic
; 
 ? 
;
_space_group_IT_number 14
_symmetry_cell_setting monoclinic
_symmetry_space_group_name_Hall '-P 2yn'
_symmetry_space_group_name_H-M 'P 1 21/n 1'
_atom_sites_solution_hydrogens geom
_atom_sites_solution_primary direct
_atom_sites_solution_secondary difmap
_audit_creation_method SHELXL-97
_cell_angle_alpha 90.00
_cell_angle_beta 95.545(12)
_cell_angle_gamma 90.00
_cell_formula_units_Z 2
_cell_length_a 5.9922(11)
_cell_length_b 10.766(3)
_cell_length_c 11.601(2)
_cell_measurement_reflns_used 94
_cell_measurement_temperature 173(2)
_cell_volume 744.9(3)
_computing_cell_refinement 'SMART (Siemens, 1995b)'
_computing_data_collection 'SMART (Siemens, 1995b)'
_computing_data_reduction 'SMART (Siemens, 1995b)'
_computing_molecular_graphics 'SHELXTL (Siemens, 1995a)'
_computing_publication_material 'SHELXTL (Siemens, 1995a)'
_computing_structure_refinement 'SHELXL-97 (Sheldrick, 1997)'
_computing_structure_solution 'SHELXS-97 (Sheldrick, 1990)'
_diffrn_ambient_temperature 173(2)
_diffrn_measured_fraction_theta_full 0.992
_diffrn_measured_fraction_theta_max 0.992
_diffrn_measurement_device_type 'Siemens SMART CCD diffractometer'
_diffrn_measurement_method '\w rotation with narrow frames'
_diffrn_radiation_monochromator graphite
_diffrn_radiation_source 'fine-focus sealed tube'
_diffrn_radiation_type MoK\a
_diffrn_radiation_wavelength 0.71073
_diffrn_reflns_av_R_equivalents 0.0226
_diffrn_reflns_av_sigmaI/netI 0.0182
_diffrn_reflns_limit_h_max 6
_diffrn_reflns_limit_h_min -7
_diffrn_reflns_limit_k_max 13
_diffrn_reflns_limit_k_min -13
_diffrn_reflns_limit_l_max 14
_diffrn_reflns_limit_l_min -15
_diffrn_reflns_number 4671
_diffrn_reflns_theta_full 27.52
_diffrn_reflns_theta_max 27.52
_diffrn_reflns_theta_min 2.59
_exptl_absorpt_coefficient_mu 10.117
_exptl_absorpt_correction_T_max 0.347068
_exptl_absorpt_correction_T_min 0.231306
_exptl_absorpt_correction_type multi-scan
_exptl_absorpt_process_details
; 
 G. M. Sheldrick. SADABS: A program for absorption correction with the
Siemens
 SMART system; University of G\"ottingen: Germany, 1996. 
;
_exptl_crystal_colour orange
_exptl_crystal_density_diffrn 2.261
_exptl_crystal_density_method 'not measured'
_exptl_crystal_description block
_exptl_crystal_F_000 484
_exptl_crystal_size_max 0.4
_exptl_crystal_size_mid 0.3
_exptl_crystal_size_min 0.3
_refine_diff_density_max 0.661
_refine_diff_density_min -0.508
_refine_diff_density_rms 0.111
_refine_ls_extinction_coef 0.0046(4)
_refine_ls_extinction_expression Fc^*^=kFc[1+0.001xFc^2^\l^3^/sin(2\q)]^-1/4^
_refine_ls_extinction_method SHELXL
_refine_ls_goodness_of_fit_ref 1.115
_refine_ls_hydrogen_treatment mixed
_refine_ls_matrix_type full
_refine_ls_number_parameters 80
_refine_ls_number_reflns 1700
_refine_ls_number_restraints 0
_refine_ls_restrained_S_all 1.115
_refine_ls_R_factor_all 0.0216
_refine_ls_R_factor_gt 0.0176
_refine_ls_shift/su_max 0.001
_refine_ls_shift/su_mean 0.000
_refine_ls_structure_factor_coef Fsqd
_refine_ls_weighting_details 'calc w=1/[\s^2^(Fo^2^)+(0.0228P)^2^+1.0744P] where P=(Fo^2^+2Fc^2^)/3'
_refine_ls_weighting_scheme calc
_refine_ls_wR_factor_gt 0.0461
_refine_ls_wR_factor_ref 0.0476
_reflns_number_gt 1480
_reflns_number_total 1700
_reflns_threshold_expression >2sigma(I)
_cod_data_source_file cg050362osi20050725_015150.cif
_cod_data_source_block 4
_cod_original_sg_symbol_H-M P2(1)/n
_cod_database_code 4504597

loop_
_symmetry_equiv_pos_as_xyz
'x, y, z'
'-x+1/2, y+1/2, -z+1/2'
'-x, -y, -z'
'x-1/2, -y-1/2, z-1/2'

loop_
_atom_site_label
_atom_site_type_symbol
_atom_site_fract_x
_atom_site_fract_y
_atom_site_fract_z
_atom_site_U_iso_or_equiv
_atom_site_adp_type
_atom_site_occupancy
_atom_site_symmetry_multiplicity
_atom_site_calc_flag
_atom_site_refinement_flags
Pt1 Pt 0.0000 0.5000 0.5000 0.01561(8) Uani 1 2 d S
Cl1 Cl 0.12382(13) 0.64479(7) 0.63838(7) 0.02175(17) Uani 1 1 d .
Cl2 Cl 0.28252(15) 0.36556(8) 0.56553(8) 0.0319(2) Uani 1 1 d .
C3 C -0.1056(6) 0.4888(3) 0.9574(3) 0.0164(6) Uani 1 1 d .
H3A H -0.2122 0.4393 0.9971 0.020 Uiso 1 1 calc R
N1 N -0.3518(5) 0.5261(3) 0.7277(3) 0.0196(6) Uani 1 1 d .
H1A H -0.4725 0.5151 0.6762 0.024 Uiso 1 1 calc R
H1B H -0.2518 0.5725 0.6937 0.024 Uiso 1 1 calc R
C1 C -0.2506(6) 0.4032(3) 0.7599(3) 0.0207(6) Uani 1 1 d .
H1D H -0.2038 0.3632 0.6913 0.025 Uiso 1 1 calc R
H1C H -0.3621 0.3507 0.7908 0.025 Uiso 1 1 calc R
C4 C -0.2191(5) 0.6122(3) 0.9193(3) 0.0206(7) Uani 1 1 d .
H4A H -0.2668 0.6543 0.9866 0.025 Uiso 1 1 calc R
H4B H -0.1112 0.6651 0.8858 0.025 Uiso 1 1 calc R
C5 C -0.4202(6) 0.5926(3) 0.8314(3) 0.0225(7) Uani 1 1 d .
H5A H -0.5330 0.5445 0.8661 0.027 Uiso 1 1 calc R
H5B H -0.4851 0.6724 0.8082 0.027 Uiso 1 1 calc R
C2 C -0.0486(5) 0.4170(3) 0.8500(3) 0.0196(6) Uani 1 1 d .
H2A H 0.0704 0.4600 0.8153 0.023 Uiso 1 1 calc R
H2B H 0.0064 0.3352 0.8734 0.023 Uiso 1 1 calc R

loop_
_atom_site_aniso_label
_atom_site_aniso_U_11
_atom_site_aniso_U_22
_atom_site_aniso_U_33
_atom_site_aniso_U_23
_atom_site_aniso_U_13
_atom_site_aniso_U_12
Pt1 0.01449(11) 0.01768(11) 0.01450(11) 0.00097(6) 0.00063(6) -0.00019(6)
Cl1 0.0230(4) 0.0216(4) 0.0200(4) -0.0016(3) -0.0013(3) -0.0026(3)
Cl2 0.0269(4) 0.0256(4) 0.0398(5) -0.0046(4) -0.0139(4) 0.0068(4)
C3 0.0191(16) 0.0158(15) 0.0138(15) 0.0000(11) -0.0006(12) -0.0024(11)
N1 0.0180(14) 0.0235(14) 0.0167(14) 0.0007(11) -0.0015(10) -0.0001(11)
C1 0.0240(16) 0.0193(15) 0.0182(15) -0.0018(12) -0.0011(12) -0.0018(13)
C4 0.0202(16) 0.0206(16) 0.0204(16) -0.0036(12) -0.0018(12) 0.0032(12)
C5 0.0201(16) 0.0270(17) 0.0200(16) -0.0017(13) 0.0008(12) 0.0027(13)
C2 0.0213(16) 0.0177(15) 0.0190(16) -0.0020(12) -0.0014(12) 0.0015(12)

loop_
_atom_type_symbol
_atom_type_description
_atom_type_scat_dispersion_real
_atom_type_scat_dispersion_imag
_atom_type_scat_source
C C 0.0033 0.0016 'International Tables Vol C Tables 4.2.6.8 and 6.1.1.4'
H H 0.0000 0.0000 'International Tables Vol C Tables 4.2.6.8 and 6.1.1.4'
N N 0.0061 0.0033 'International Tables Vol C Tables 4.2.6.8 and 6.1.1.4'
Cl Cl 0.1484 0.1585 'International Tables Vol C Tables 4.2.6.8 and 6.1.1.4'
Pt Pt -1.7033 8.3905 'International Tables Vol C Tables 4.2.6.8 and 6.1.1.4'

loop_
_geom_angle_atom_site_label_1
_geom_angle_atom_site_label_2
_geom_angle_atom_site_label_3
_geom_angle
_geom_angle_site_symmetry_1
_geom_angle_site_symmetry_3
Cl2 Pt1 Cl2 180.0 . 3_566
Cl2 Pt1 Cl1 88.95(3) . 3_566
Cl2 Pt1 Cl1 91.05(3) 3_566 3_566
Cl2 Pt1 Cl1 91.05(3) . .
Cl2 Pt1 Cl1 88.95(3) 3_566 .
Cl1 Pt1 Cl1 180.00(4) 3_566 .
C2 C3 C4 109.2(3) . .
C2 C3 C3 111.4(3) . 3_567
C4 C3 C3 111.1(3) . 3_567
C1 N1 C5 111.2(3) . .
N1 C1 C2 111.2(3) . .
C5 C4 C3 112.0(3) . .
N1 C5 C4 110.3(3) . .
C1 C2 C3 112.4(3) . .

loop_
_geom_bond_atom_site_label_1
_geom_bond_atom_site_label_2
_geom_bond_distance
_geom_bond_site_symmetry_2
Pt1 Cl2 2.3000(9) .
Pt1 Cl2 2.3001(9) 3_566
Pt1 Cl1 2.3081(9) 3_566
Pt1 Cl1 2.3081(9) .
C3 C2 1.532(4) .
C3 C4 1.538(4) .
C3 C3 1.548(7) 3_567
N1 C1 1.488(4) .
N1 C5 1.492(4) .
C1 C2 1.528(4) .
C4 C5 1.516(4) .
